data_4515374
loop_
_publ_author_name
'Barreda, Omar'
'Bannwart, Gianluca'
'Yap, Glenn P. A.'
'Bloch, Eric D.'

_publ_section_title
;
 Ligand-Based Phase Control in Porous Molecular Assemblies.
;
_journal_issue 14
_journal_name_full 'ACS applied materials &amp; interfaces'
_journal_page_first 11420
_journal_page_last 11424
_journal_paper_doi 10.1021/acsami.8b02015
_journal_volume 10
_journal_year 2018
_chemical_formula_sum 'C24 H24 Cu2 O12'
_chemical_formula_weight 631.51
_space_group_crystal_system tetragonal
_space_group_IT_number 129
_space_group_name_Hall '-P 4a 2a'
_space_group_name_H-M_alt 'P 4/n m m :2'
_atom_sites_solution_hydrogens geom
_audit_creation_method SHELXL-2017/1
_cell_angle_alpha 90
_cell_angle_beta 90
_cell_angle_gamma 90
_cell_formula_units_Z 4
_cell_length_a 18.948(7)
_cell_length_b 18.948(7)
_cell_length_c 10.669(4)
_cell_measurement_reflns_used 2779
_cell_measurement_temperature 200(2)
_cell_measurement_theta_max 23.71
_cell_measurement_theta_min 2.44
_cell_volume 3830(2)
_computing_cell_refinement 'Bruker SAINT'
_computing_data_collection 'Bruker APEX2'
_computing_data_reduction 'Bruker SAINT'
_computing_molecular_graphics 'Bruker SHELXTL'
_computing_publication_material 'Bruker SHELXTL'
_computing_structure_refinement 'SHELXL-2017/1 (Sheldrick, 2017)'
_computing_structure_solution 'SHELXT 2014/5 (Sheldrick, 2014)'
_diffrn_ambient_temperature 200(2)
_diffrn_detector_area_resol_mean 8.33
_diffrn_measured_fraction_theta_full 0.997
_diffrn_measured_fraction_theta_max 0.979
_diffrn_measurement_device_type 'Bruker AXS APEX diffractometer'
_diffrn_measurement_method '\f and \w scans'
_diffrn_radiation_type MoK\a
_diffrn_radiation_wavelength 0.71073
_diffrn_reflns_av_R_equivalents 0.1119
_diffrn_reflns_av_unetI/netI 0.1108
_diffrn_reflns_Laue_measured_fraction_full 0.997
_diffrn_reflns_Laue_measured_fraction_max 0.979
_diffrn_reflns_limit_h_max 22
_diffrn_reflns_limit_h_min -24
_diffrn_reflns_limit_k_max 24
_diffrn_reflns_limit_k_min -20
_diffrn_reflns_limit_l_max 13
_diffrn_reflns_limit_l_min -13
_diffrn_reflns_number 21219
_diffrn_reflns_point_group_measured_fraction_full 0.997
_diffrn_reflns_point_group_measured_fraction_max 0.979
_diffrn_reflns_theta_full 25.242
_diffrn_reflns_theta_max 27.791
_diffrn_reflns_theta_min 1.909
_exptl_absorpt_coefficient_mu 1.153
_exptl_absorpt_correction_T_max 0.7456
_exptl_absorpt_correction_T_min 0.4582
_exptl_absorpt_correction_type multi-scan
_exptl_absorpt_process_details 'APEX3 (Bruker, 2015)'
_exptl_crystal_colour green
_exptl_crystal_density_diffrn 1.095
_exptl_crystal_description plate
_exptl_crystal_F_000 1288
_exptl_crystal_size_max 0.344
_exptl_crystal_size_mid 0.226
_exptl_crystal_size_min 0.140
_refine_diff_density_max 0.907
_refine_diff_density_min -1.325
_refine_diff_density_rms 0.106
_refine_ls_extinction_method none
_refine_ls_goodness_of_fit_ref 1.042
_refine_ls_hydrogen_treatment constr
_refine_ls_matrix_type full
_refine_ls_number_parameters 112
_refine_ls_number_reflns 2453
_refine_ls_number_restraints 49
_refine_ls_restrained_S_all 1.035
_refine_ls_R_factor_all 0.1240
_refine_ls_R_factor_gt 0.0863
_refine_ls_shift/su_max 0.001
_refine_ls_shift/su_mean 0.000
_refine_ls_structure_factor_coef Fsqd
_refine_ls_weighting_details 'w=1/[\s^2^(Fo^2^)+(0.0649P)^2^+17.2424P] where P=(Fo^2^+2Fc^2^)/3'
_refine_ls_weighting_scheme calc
_refine_ls_wR_factor_gt 0.2058
_refine_ls_wR_factor_ref 0.2338
_reflns_Friedel_coverage 0.000
_reflns_number_gt 1584
_reflns_number_total 2453
_reflns_threshold_expression 'I > 2\s(I)'
_cod_data_source_file am8b02015_si_002.cif
_cod_data_source_block eric048_sq
_cod_original_cell_volume 3830(3)
_cod_original_sg_symbol_H-M 'P 4/n m m'
_cod_database_code 4515374
_shelx_shelxl_version_number 2017/1
_shelx_space_group_comment
; 
The symmetry employed for this shelxl refinement is uniquely defined 
by the following loop, which should always be used as a source of 
symmetry information in preference to the above space-group names. 
They are only intended as comments. 
;

loop_
_space_group_symop_operation_xyz
'x, y, z'
'-y+1/2, x, z'
'y, -x+1/2, z'
'x+1/2, -y, -z'
'-x, y+1/2, -z'
'-x+1/2, -y+1/2, z'
'y+1/2, x+1/2, -z'
'-y, -x, -z'
'-x, -y, -z'
'y-1/2, -x, -z'
'-y, x-1/2, -z'
'-x-1/2, y, z'
'x, -y-1/2, z'
'x-1/2, y-1/2, -z'
'-y-1/2, -x-1/2, z'
'y, x, z'

loop_
_atom_site_label
_atom_site_type_symbol
_atom_site_fract_x
_atom_site_fract_y
_atom_site_fract_z
_atom_site_U_iso_or_equiv
_atom_site_adp_type
_atom_site_occupancy
_atom_site_site_symmetry_order
_atom_site_calc_flag
_atom_site_refinement_flags_posn
_atom_site_refinement_flags_adp
_atom_site_refinement_flags_occupancy
_atom_site_disorder_assembly
_atom_site_disorder_group
Cu1 Cu 0.53237(3) 0.53237(3) 0.90728(8) 0.0351(3) Uani 1 2 d S T P . .
O1 O 0.5395(2) 0.4370(2) 0.8342(4) 0.0451(10) Uani 1 1 d . . . . .
O2 O 0.4853(2) 0.3819(2) 0.9926(4) 0.0476(11) Uani 1 1 d . . . . .
O3 O 0.5647(6) 0.250000 0.5055(6) 0.097(3) Uani 1 2 d S TU P . .
O4 O 0.5859(3) 0.5859(3) 0.7561(6) 0.068(2) Uani 1 2 d S T P . .
C1 C 0.5152(3) 0.3832(3) 0.8881(5) 0.0408(13) Uani 1 1 d . . . . .
C2 C 0.5139(5) 0.250000 0.8830(8) 0.044(2) Uani 1 2 d S T P . .
H2 H 0.498645 0.249999 0.967820 0.053 Uiso 1 2 calc R U P . .
C3 C 0.5251(3) 0.3138(3) 0.8210(5) 0.0407(13) Uani 1 1 d . . . . .
C4 C 0.5422(4) 0.3143(3) 0.6944(5) 0.0535(17) Uani 1 1 d . . . . .
H4 H 0.548619 0.357745 0.651553 0.064 Uiso 1 1 calc R U . A .
C5 C 0.5501(6) 0.250000 0.6301(9) 0.062(3) Uani 1 2 d S T P A .
C6 C 0.5712(13) 0.1928(8) 0.4292(12) 0.105(6) Uani 0.5 1 d D U P A -1
H6A H 0.531619 0.159669 0.444246 0.126 Uiso 0.5 1 calc R U P A -1
H6B H 0.615902 0.167795 0.447432 0.126 Uiso 0.5 1 calc R U P A -1
C7 C 0.5704(10) 0.2172(8) 0.2930(13) 0.105(5) Uani 0.5 1 d D U P A -1
H7A H 0.556811 0.178529 0.235404 0.126 Uiso 0.5 1 calc R U P A -1
H7B H 0.538369 0.257836 0.280554 0.126 Uiso 0.5 1 calc R U P A -1
C8 C 0.6452(9) 0.2376(10) 0.2764(12) 0.094(6) Uani 0.5 1 d D U P A -1
H8A H 0.676881 0.209553 0.330908 0.113 Uiso 0.5 1 calc R U P A -1
H8B H 0.652673 0.288471 0.292416 0.113 Uiso 0.5 1 calc R U P A -1
C9 C 0.6551(10) 0.2192(8) 0.1382(12) 0.094(6) Uani 0.5 1 d D U P A -1
H9A H 0.703562 0.230172 0.112904 0.140 Uiso 0.5 1 calc R U P A -1
H9B H 0.645975 0.168802 0.125604 0.140 Uiso 0.5 1 calc R U P A -1
H9C H 0.622018 0.246902 0.087510 0.140 Uiso 0.5 1 calc R U P A -1

loop_
_atom_site_aniso_label
_atom_site_aniso_U_11
_atom_site_aniso_U_22
_atom_site_aniso_U_33
_atom_site_aniso_U_23
_atom_site_aniso_U_13
_atom_site_aniso_U_12
Cu1 0.0392(4) 0.0392(4) 0.0268(5) 0.0028(3) 0.0028(3) -0.0004(4)
O1 0.060(3) 0.035(2) 0.040(2) -0.0015(17) 0.0119(19) -0.0007(19)
O2 0.067(3) 0.036(2) 0.040(2) 0.0015(17) 0.0077(19) 0.0034(19)
O3 0.200(9) 0.047(4) 0.042(4) 0.000 0.032(5) 0.000
O4 0.079(3) 0.079(3) 0.046(4) 0.018(2) 0.018(2) -0.007(4)
C1 0.042(3) 0.051(4) 0.029(3) 0.006(2) -0.004(2) 0.002(3)
C2 0.050(5) 0.045(5) 0.038(4) 0.000 0.000(4) 0.000
C3 0.045(3) 0.043(3) 0.034(3) -0.003(2) 0.000(2) 0.003(2)
C4 0.081(5) 0.040(4) 0.040(3) 0.003(3) 0.009(3) 0.001(3)
C5 0.099(8) 0.046(5) 0.040(5) 0.000 0.018(5) 0.000
C6 0.220(18) 0.048(8) 0.047(7) -0.007(6) 0.043(9) -0.005(10)
C7 0.208(15) 0.050(8) 0.056(7) -0.010(6) 0.035(10) -0.020(10)
C8 0.191(14) 0.027(16) 0.065(6) -0.004(6) 0.044(9) 0.012(9)
C9 0.150(17) 0.074(11) 0.057(7) -0.007(7) 0.019(10) -0.007(10)

loop_
_atom_type_symbol
_atom_type_description
_atom_type_scat_dispersion_real
_atom_type_scat_dispersion_imag
_atom_type_scat_source
C C 0.0033 0.0016 'International Tables Vol C Tables 4.2.6.8 and 6.1.1.4'
H H 0.0000 0.0000 'International Tables Vol C Tables 4.2.6.8 and 6.1.1.4'
O O 0.0106 0.0060 'International Tables Vol C Tables 4.2.6.8 and 6.1.1.4'
Cu Cu 0.3201 1.2651 'International Tables Vol C Tables 4.2.6.8 and 6.1.1.4'

loop_
_geom_angle_atom_site_label_1
_geom_angle_atom_site_label_2
_geom_angle_atom_site_label_3
_geom_angle
_geom_angle_site_symmetry_1
_geom_angle_site_symmetry_3
O2 Cu1 O2 89.2(3) 8_667 9_667
O2 Cu1 O1 90.16(18) 8_667 .
O2 Cu1 O1 168.48(16) 9_667 .
O2 Cu1 O1 168.48(16) 8_667 16
O2 Cu1 O1 90.16(18) 9_667 16
O1 Cu1 O1 88.2(3) . 16
O2 Cu1 O4 95.60(19) 8_667 .
O2 Cu1 O4 95.60(19) 9_667 .
O1 Cu1 O4 95.91(18) . .
O1 Cu1 O4 95.91(18) 16 .
O2 Cu1 Cu1 84.13(12) 8_667 9_667
O2 Cu1 Cu1 84.13(12) 9_667 9_667
O1 Cu1 Cu1 84.36(12) . 9_667
O1 Cu1 Cu1 84.36(12) 16 9_667
O4 Cu1 Cu1 179.6(2) . 9_667
C1 O1 Cu1 122.5(4) . .
C1 O2 Cu1 122.9(4) . 9_667
C5 O3 C6 127.1(6) . .
O2 C1 O1 126.2(6) . .
O2 C1 C3 117.5(5) . .
O1 C1 C3 116.3(5) . .
C3 C2 C3 120.3(7) 13_565 .
C3 C2 H2 119.9 13_565 .
C3 C2 H2 119.9 . .
C4 C3 C2 120.1(6) . .
C4 C3 C1 119.1(5) . .
C2 C3 C1 120.8(5) . .
C3 C4 C5 119.6(6) . .
C3 C4 H4 120.2 . .
C5 C4 H4 120.2 . .
O3 C5 C4 120.0(4) . .
O3 C5 C4 120.0(4) . 13_565
C4 C5 C4 120.0(8) . 13_565
O3 C6 C7 109.1(12) . .
O3 C6 H6A 109.9 . .
C7 C6 H6A 109.9 . .
O3 C6 H6B 109.9 . .
C7 C6 H6B 109.9 . .
H6A C6 H6B 108.3 . .
C8 C7 C6 100.6(15) . .
C8 C7 H7A 111.6 . .
C6 C7 H7A 111.6 . .
C8 C7 H7B 111.6 . .
C6 C7 H7B 111.6 . .
H7A C7 H7B 109.4 . .
C7 C8 C9 100.0(14) . .
C7 C8 H8A 111.8 . .
C9 C8 H8A 111.8 . .
C7 C8 H8B 111.8 . .
C9 C8 H8B 111.8 . .
H8A C8 H8B 109.5 . .
C8 C9 H9A 109.5 . .
C8 C9 H9B 109.5 . .
H9A C9 H9B 109.5 . .
C8 C9 H9C 109.5 . .
H9A C9 H9C 109.5 . .
H9B C9 H9C 109.5 . .

loop_
_geom_bond_atom_site_label_1
_geom_bond_atom_site_label_2
_geom_bond_distance
_geom_bond_site_symmetry_2
Cu1 O2 1.973(4) 8_667
Cu1 O2 1.973(4) 9_667
Cu1 O1 1.973(4) .
Cu1 O1 1.973(4) 16
Cu1 O4 2.158(6) .
Cu1 Cu1 2.6313(19) 9_667
O1 C1 1.257(7) .
O2 C1 1.250(6) .
O3 C5 1.357(11) .
O3 C6 1.362(15) .
C1 C3 1.509(8) .
C2 C3 1.395(7) 13_565
C2 C3 1.395(7) .
C2 H2 0.9500 .
C3 C4 1.389(8) .
C4 C5 1.406(7) .
C4 H4 0.9500 .
C6 C7 1.526(16) .
C6 H6A 0.9900 .
C6 H6B 0.9900 .
C7 C8 1.479(18) .
C7 H7A 0.9900 .
C7 H7B 0.9900 .
C8 C9 1.526(15) .
C8 H8A 0.9900 .
C8 H8B 0.9900 .
C9 H9A 0.9800 .
C9 H9B 0.9800 .
C9 H9C 0.9800 .

loop_
_geom_torsion_atom_site_label_1
_geom_torsion_atom_site_label_2
_geom_torsion_atom_site_label_3
_geom_torsion_atom_site_label_4
_geom_torsion
_geom_torsion_site_symmetry_1
_geom_torsion_site_symmetry_4
Cu1 O2 C1 O1 2.0(8) 9_667 .
Cu1 O2 C1 C3 -179.7(4) 9_667 .
Cu1 O1 C1 O2 -1.2(8) . .
Cu1 O1 C1 C3 -179.6(4) . .
C3 C2 C3 C4 4.9(12) 13_565 .
C3 C2 C3 C1 -178.3(5) 13_565 .
O2 C1 C3 C4 164.8(6) . .
O1 C1 C3 C4 -16.7(8) . .
O2 C1 C3 C2 -12.1(9) . .
O1 C1 C3 C2 166.4(6) . .
C2 C3 C4 C5 -1.7(11) . .
C1 C3 C4 C5 -178.6(7) . .
C6 O3 C5 C4 -177.2(16) . .
C6 O3 C5 C4 2(2) . 13_565
C3 C4 C5 O3 178.0(9) . .
C3 C4 C5 C4 -1.5(15) . 13_565
C5 O3 C6 C7 166.8(13) . .
O3 C6 C7 C8 83.1(17) . .
C6 C7 C8 C9 147.7(14) . .
